data_4107384
loop_
_publ_author_name
'Guang Zhu'
'Keliang Pang'
'Gerard Parkin'

_publ_section_title
;
 New Modes for Coordination of Aromatic Heterocyclic Nitrogen Compounds to
 Molybdenum: Catalytic Hydrogenation of Quinoline, Isoquinoline, and
 Quinoxaline by Mo(PMe3)4H4
;
_journal_name_full 'Journal of the American Chemical Society'
_journal_page_first 1564
_journal_page_last 1565
_journal_paper_doi 10.1021/ja078102d
_journal_volume 130
_journal_year 2008
_chemical_formula_sum 'C20 H43 Mo N2 O0.5 P4'
_chemical_formula_weight 539.38
_chemical_name_common (Quinazolinyl)MoP4H
_chemical_name_systematic
; 
 ? 
;
_space_group_IT_number 14
_symmetry_cell_setting monoclinic
_symmetry_space_group_name_Hall '-P 2yn'
_symmetry_space_group_name_H-M 'P 1 21/n 1'
_atom_sites_solution_hydrogens geom
_atom_sites_solution_primary direct
_atom_sites_solution_secondary difmap
_audit_creation_method SHELXL-97
_cell_angle_alpha 90.00
_cell_angle_beta 91.3230(10)
_cell_angle_gamma 90.00
_cell_formula_units_Z 8
_cell_length_a 9.3903(6)
_cell_length_b 36.410(2)
_cell_length_c 16.0789(10)
_cell_measurement_temperature 243(2)
_cell_volume 5495.9(6)
_computing_cell_refinement 'Bruker SMART'
_computing_data_collection 'Bruker SMART'
_computing_data_reduction 'Bruker SHELXTL'
_computing_molecular_graphics 'Bruker SHELXTL'
_computing_publication_material 'Bruker SHELXTL'
_computing_structure_refinement 'SHELXL-97 (Sheldrick, 1997)'
_computing_structure_solution 'SHELXS-97 (Sheldrick, 1990)'
_diffrn_ambient_temperature 243(2)
_diffrn_measured_fraction_theta_full 0.906
_diffrn_measured_fraction_theta_max 0.906
_diffrn_measurement_device_type 'CCD area detector'
_diffrn_measurement_method 'phi and omega scans'
_diffrn_radiation_monochromator graphite
_diffrn_radiation_source 'fine-focus sealed tube'
_diffrn_radiation_type MoK\a
_diffrn_radiation_wavelength 0.71073
_diffrn_reflns_av_R_equivalents 0.0333
_diffrn_reflns_av_sigmaI/netI 0.0399
_diffrn_reflns_limit_h_max 11
_diffrn_reflns_limit_h_min -12
_diffrn_reflns_limit_k_max 46
_diffrn_reflns_limit_k_min -37
_diffrn_reflns_limit_l_max 10
_diffrn_reflns_limit_l_min -21
_diffrn_reflns_number 36164
_diffrn_reflns_theta_full 28.25
_diffrn_reflns_theta_max 28.25
_diffrn_reflns_theta_min 1.38
_exptl_absorpt_coefficient_mu 0.721
_exptl_absorpt_correction_T_max 0.8996
_exptl_absorpt_correction_T_min 0.8128
_exptl_absorpt_correction_type empirical
_exptl_absorpt_process_details sadabs
_exptl_crystal_colour brown
_exptl_crystal_density_diffrn 1.304
_exptl_crystal_description plate
_exptl_crystal_F_000 2264
_exptl_crystal_size_max 0.30
_exptl_crystal_size_mid 0.20
_exptl_crystal_size_min 0.15
_refine_diff_density_max 0.631
_refine_diff_density_min -0.728
_refine_diff_density_rms 0.067
_refine_ls_extinction_coef 0.00122(8)
_refine_ls_extinction_expression Fc^*^=kFc[1+0.001xFc^2^\l^3^/sin(2\q)]^-1/4^
_refine_ls_extinction_method SHELXL
_refine_ls_goodness_of_fit_ref 1.028
_refine_ls_hydrogen_treatment mixed
_refine_ls_matrix_type full
_refine_ls_number_parameters 511
_refine_ls_number_reflns 12349
_refine_ls_number_restraints 1
_refine_ls_restrained_S_all 1.028
_refine_ls_R_factor_all 0.0572
_refine_ls_R_factor_gt 0.0392
_refine_ls_shift/su_max 0.001
_refine_ls_shift/su_mean 0.000
_refine_ls_structure_factor_coef Fsqd
_refine_ls_weighting_details 'calc w=1/[\s^2^(Fo^2^)+(0.0340P)^2^+4.0653P] where P=(Fo^2^+2Fc^2^)/3'
_refine_ls_weighting_scheme calc
_refine_ls_wR_factor_gt 0.0817
_refine_ls_wR_factor_ref 0.0865
_reflns_number_gt 9640
_reflns_number_total 12349
_reflns_threshold_expression >2sigma(I)
_cod_data_source_file ja078102d-file005.cif
_cod_data_source_block moquzs10
_cod_original_cell_volume 5496.0(6)
_cod_original_formula_sum 'C20 H43 Mo N2 O0.50 P4'
_cod_database_code 4107384

loop_
_symmetry_equiv_pos_as_xyz
'x, y, z'
'-x+1/2, y+1/2, -z+1/2'
'-x, -y, -z'
'x-1/2, -y-1/2, z-1/2'

loop_
_atom_site_label
_atom_site_type_symbol
_atom_site_fract_x
_atom_site_fract_y
_atom_site_fract_z
_atom_site_U_iso_or_equiv
_atom_site_adp_type
_atom_site_occupancy
_atom_site_symmetry_multiplicity
_atom_site_calc_flag
_atom_site_refinement_flags
Mo1 Mo 0.95464(2) 0.216585(6) 0.268070(13) 0.02410(6) Uani 1 1 d .
H1 H 1.076(3) 0.2450(8) 0.3215(18) 0.047(9) Uiso 1 1 d .
Mo2 Mo 0.05922(3) -0.047554(6) 0.238689(14) 0.03154(7) Uani 1 1 d .
H2 H -0.065(3) -0.0423(8) 0.1546(17) 0.038(8) Uiso 1 1 d .
N11 N 0.8196(2) 0.17346(6) 0.23198(13) 0.0281(5) Uani 1 1 d .
N12 N 0.7555(3) 0.19797(7) 0.09754(14) 0.0340(5) Uani 1 1 d .
N21 N 0.1844(3) -0.03881(7) 0.34642(15) 0.0387(6) Uani 1 1 d .
N22 N 0.2789(3) -0.10021(7) 0.35329(16) 0.0441(7) Uani 1 1 d .
P11 P 1.01869(9) 0.27339(2) 0.19823(5) 0.03466(18) Uani 1 1 d .
P12 P 0.74205(8) 0.24584(2) 0.32449(5) 0.03406(17) Uani 1 1 d .
P13 P 1.01512(8) 0.18850(2) 0.40415(4) 0.03432(18) Uani 1 1 d .
P14 P 1.14702(8) 0.18214(2) 0.20106(5) 0.03589(18) Uani 1 1 d .
P21 P 0.04405(10) -0.09943(2) 0.14332(5) 0.0423(2) Uani 1 1 d .
P22 P -0.11891(10) -0.07679(3) 0.32737(5) 0.0460(2) Uani 1 1 d .
P23 P -0.05861(11) 0.01257(2) 0.24879(6) 0.0492(2) Uani 1 1 d .
P24 P 0.25739(10) -0.02119(3) 0.16136(6) 0.0487(2) Uani 1 1 d .
O O 0.8292(3) 0.22692(9) -0.06667(18) 0.0742(9) Uani 1 1 d D
H3 H 0.797(5) 0.2203(14) -0.016(2) 0.111 Uiso 1 1 d D
H4 H 0.749(4) 0.2317(15) -0.096(3) 0.111 Uiso 1 1 d D
C11 C 0.8268(3) 0.20006(7) 0.16954(16) 0.0283(6) Uani 1 1 d .
C12 C 0.6673(3) 0.16703(8) 0.08585(18) 0.0343(6) Uani 1 1 d .
C13 C 0.5844(3) 0.16370(10) 0.0130(2) 0.0457(8) Uani 1 1 d .
H13A H 0.5879 0.1821 -0.0279 0.055 Uiso 1 1 calc R
C14 C 0.4969(4) 0.13335(11) 0.0004(2) 0.0543(9) Uani 1 1 d .
H14A H 0.4428 0.1312 -0.0492 0.065 Uiso 1 1 calc R
C15 C 0.4885(4) 0.10637(10) 0.0599(2) 0.0550(9) Uani 1 1 d .
H15A H 0.4284 0.0860 0.0509 0.066 Uiso 1 1 calc R
C16 C 0.5678(3) 0.10908(9) 0.1325(2) 0.0480(8) Uani 1 1 d .
H16A H 0.5619 0.0905 0.1727 0.058 Uiso 1 1 calc R
C17 C 0.6573(3) 0.13924(8) 0.14715(18) 0.0342(6) Uani 1 1 d .
C18 C 0.7407(3) 0.14407(8) 0.22228(18) 0.0336(6) Uani 1 1 d .
H18A H 0.7387 0.1262 0.2644 0.040 Uiso 1 1 calc R
C21 C 0.2017(3) -0.07461(8) 0.31579(17) 0.0351(7) Uani 1 1 d .
C22 C 0.3481(3) -0.08975(9) 0.42835(19) 0.0410(7) Uani 1 1 d .
C23 C 0.4246(4) -0.11598(11) 0.4742(2) 0.0558(9) Uani 1 1 d .
H23A H 0.4291 -0.1403 0.4547 0.067 Uiso 1 1 calc R
C24 C 0.4938(4) -0.10673(13) 0.5480(2) 0.0661(11) Uani 1 1 d .
H24A H 0.5448 -0.1247 0.5782 0.079 Uiso 1 1 calc R
C25 C 0.4884(4) -0.07122(13) 0.5777(2) 0.0708(12) Uani 1 1 d .
H25A H 0.5367 -0.0651 0.6277 0.085 Uiso 1 1 calc R
C26 C 0.4125(4) -0.04472(12) 0.5344(2) 0.0608(10) Uani 1 1 d .
H26A H 0.4092 -0.0206 0.5549 0.073 Uiso 1 1 calc R
C27 C 0.3399(3) -0.05370(9) 0.45961(18) 0.0427(8) Uani 1 1 d .
C28 C 0.2521(4) -0.02800(9) 0.41435(19) 0.0449(8) Uani 1 1 d .
H28A H 0.2431 -0.0037 0.4332 0.054 Uiso 1 1 calc R
C111 C 1.2056(4) 0.28221(10) 0.1756(2) 0.0586(10) Uani 1 1 d .
H11B H 1.2138 0.3058 0.1479 0.088 Uiso 1 1 calc R
H11C H 1.2408 0.2630 0.1398 0.088 Uiso 1 1 calc R
H11D H 1.2613 0.2826 0.2271 0.088 Uiso 1 1 calc R
C112 C 0.9820(4) 0.31760(9) 0.2484(2) 0.0525(9) Uani 1 1 d .
H11E H 1.0134 0.3375 0.2131 0.079 Uiso 1 1 calc R
H11F H 1.0328 0.3188 0.3016 0.079 Uiso 1 1 calc R
H11G H 0.8806 0.3199 0.2571 0.079 Uiso 1 1 calc R
C113 C 0.9344(5) 0.28076(10) 0.0960(2) 0.0660(12) Uani 1 1 d .
H11H H 0.9664 0.3039 0.0734 0.099 Uiso 1 1 calc R
H11I H 0.8317 0.2813 0.1014 0.099 Uiso 1 1 calc R
H11J H 0.9602 0.2609 0.0590 0.099 Uiso 1 1 calc R
C121 C 0.6173(4) 0.26673(10) 0.2484(2) 0.0523(9) Uani 1 1 d .
H12B H 0.5377 0.2774 0.2773 0.078 Uiso 1 1 calc R
H12C H 0.5825 0.2480 0.2100 0.078 Uiso 1 1 calc R
H12D H 0.6658 0.2858 0.2178 0.078 Uiso 1 1 calc R
C122 C 0.7497(4) 0.28242(10) 0.4024(2) 0.0597(10) Uani 1 1 d .
H12E H 0.6537 0.2899 0.4157 0.090 Uiso 1 1 calc R
H12F H 0.8011 0.3033 0.3805 0.090 Uiso 1 1 calc R
H12G H 0.7982 0.2735 0.4523 0.090 Uiso 1 1 calc R
C123 C 0.6195(3) 0.21421(9) 0.3756(2) 0.0473(8) Uani 1 1 d .
H12H H 0.5388 0.2279 0.3961 0.071 Uiso 1 1 calc R
H12I H 0.6688 0.2022 0.4218 0.071 Uiso 1 1 calc R
H12J H 0.5863 0.1959 0.3360 0.071 Uiso 1 1 calc R
C131 C 0.9251(4) 0.14456(10) 0.4218(2) 0.0565(10) Uani 1 1 d .
H13B H 0.9532 0.1351 0.4761 0.085 Uiso 1 1 calc R
H13C H 0.9518 0.1272 0.3792 0.085 Uiso 1 1 calc R
H13D H 0.8228 0.1482 0.4194 0.085 Uiso 1 1 calc R
C132 C 1.2011(4) 0.17595(11) 0.4272(2) 0.0552(9) Uani 1 1 d .
H13E H 1.2086 0.1653 0.4824 0.083 Uiso 1 1 calc R
H13F H 1.2604 0.1977 0.4248 0.083 Uiso 1 1 calc R
H13G H 1.2325 0.1582 0.3865 0.083 Uiso 1 1 calc R
C133 C 0.9798(4) 0.21290(10) 0.50073(19) 0.0543(9) Uani 1 1 d .
H13H H 1.0100 0.1979 0.5478 0.081 Uiso 1 1 calc R
H13I H 0.8786 0.2179 0.5039 0.081 Uiso 1 1 calc R
H13J H 1.0321 0.2359 0.5018 0.081 Uiso 1 1 calc R
C141 C 1.3370(4) 0.19076(11) 0.2210(3) 0.0643(11) Uani 1 1 d .
H14B H 1.3928 0.1740 0.1880 0.096 Uiso 1 1 calc R
H14C H 1.3593 0.1869 0.2796 0.096 Uiso 1 1 calc R
H14D H 1.3593 0.2159 0.2061 0.096 Uiso 1 1 calc R
C142 C 1.1417(4) 0.13244(10) 0.2142(3) 0.0664(11) Uani 1 1 d .
H14E H 1.2210 0.1214 0.1858 0.100 Uiso 1 1 calc R
H14F H 1.0529 0.1230 0.1908 0.100 Uiso 1 1 calc R
H14G H 1.1483 0.1265 0.2730 0.100 Uiso 1 1 calc R
C143 C 1.1401(5) 0.18367(13) 0.0879(2) 0.0686(12) Uani 1 1 d .
H14H H 1.2187 0.1696 0.0662 0.103 Uiso 1 1 calc R
H14I H 1.1473 0.2090 0.0694 0.103 Uiso 1 1 calc R
H14J H 1.0507 0.1733 0.0677 0.103 Uiso 1 1 calc R
C211 C -0.1326(4) -0.11898(11) 0.1216(2) 0.0683(12) Uani 1 1 d .
H21B H -0.1243 -0.1393 0.0831 0.103 Uiso 1 1 calc R
H21C H -0.1941 -0.1003 0.0971 0.103 Uiso 1 1 calc R
H21D H -0.1729 -0.1277 0.1730 0.103 Uiso 1 1 calc R
C212 C 0.0937(5) -0.09354(11) 0.0346(2) 0.0618(10) Uani 1 1 d .
H21E H 0.0817 -0.1167 0.0053 0.093 Uiso 1 1 calc R
H21F H 0.1924 -0.0858 0.0324 0.093 Uiso 1 1 calc R
H21G H 0.0331 -0.0750 0.0086 0.093 Uiso 1 1 calc R
C213 C 0.1507(5) -0.13944(10) 0.1713(2) 0.0745(13) Uani 1 1 d .
H21H H 0.1369 -0.1584 0.1295 0.112 Uiso 1 1 calc R
H21I H 0.1215 -0.1487 0.2249 0.112 Uiso 1 1 calc R
H21J H 0.2505 -0.1326 0.1746 0.112 Uiso 1 1 calc R
C221 C -0.1234(5) -0.05874(13) 0.4338(2) 0.0802(14) Uani 1 1 d .
H22B H -0.1959 -0.0716 0.4645 0.120 Uiso 1 1 calc R
H22C H -0.1455 -0.0327 0.4321 0.120 Uiso 1 1 calc R
H22D H -0.0313 -0.0624 0.4611 0.120 Uiso 1 1 calc R
C222 C -0.0870(5) -0.12534(10) 0.3524(2) 0.0668(11) Uani 1 1 d .
H22E H -0.1624 -0.1343 0.3873 0.100 Uiso 1 1 calc R
H22F H 0.0039 -0.1278 0.3817 0.100 Uiso 1 1 calc R
H22G H -0.0857 -0.1396 0.3014 0.100 Uiso 1 1 calc R
C223 C -0.3102(4) -0.07893(14) 0.3018(3) 0.0815(14) Uani 1 1 d .
H22H H -0.3590 -0.0917 0.3458 0.122 Uiso 1 1 calc R
H22I H -0.3250 -0.0920 0.2498 0.122 Uiso 1 1 calc R
H22J H -0.3478 -0.0542 0.2963 0.122 Uiso 1 1 calc R
C231 C -0.2525(5) 0.01438(13) 0.2593(3) 0.0879(15) Uani 1 1 d .
H23B H -0.2829 0.0398 0.2625 0.132 Uiso 1 1 calc R
H23C H -0.2789 0.0016 0.3095 0.132 Uiso 1 1 calc R
H23D H -0.2982 0.0027 0.2114 0.132 Uiso 1 1 calc R
C232 C -0.0005(5) 0.04052(11) 0.3374(3) 0.0823(15) Uani 1 1 d .
H23E H -0.0523 0.0636 0.3367 0.124 Uiso 1 1 calc R
H23F H 0.1007 0.0454 0.3340 0.124 Uiso 1 1 calc R
H23G H -0.0192 0.0275 0.3886 0.124 Uiso 1 1 calc R
C233 C -0.0449(5) 0.04539(10) 0.1632(3) 0.0733(13) Uani 1 1 d .
H23H H -0.0966 0.0676 0.1766 0.110 Uiso 1 1 calc R
H23I H -0.0852 0.0346 0.1127 0.110 Uiso 1 1 calc R
H23J H 0.0545 0.0513 0.1549 0.110 Uiso 1 1 calc R
C241 C 0.3497(4) 0.01737(12) 0.2132(3) 0.0762(13) Uani 1 1 d .
H24B H 0.4258 0.0261 0.1785 0.114 Uiso 1 1 calc R
H24C H 0.3894 0.0092 0.2663 0.114 Uiso 1 1 calc R
H24D H 0.2826 0.0372 0.2222 0.114 Uiso 1 1 calc R
C242 C 0.2402(5) -0.00233(13) 0.0550(2) 0.0808(14) Uani 1 1 d .
H24E H 0.3321 0.0066 0.0375 0.121 Uiso 1 1 calc R
H24F H 0.1724 0.0178 0.0544 0.121 Uiso 1 1 calc R
H24G H 0.2070 -0.0214 0.0172 0.121 Uiso 1 1 calc R
C243 C 0.4103(4) -0.05177(13) 0.1487(3) 0.0770(13) Uani 1 1 d .
H24H H 0.4830 -0.0392 0.1176 0.115 Uiso 1 1 calc R
H24I H 0.3801 -0.0737 0.1188 0.115 Uiso 1 1 calc R
H24J H 0.4488 -0.0586 0.2030 0.115 Uiso 1 1 calc R

loop_
_atom_site_aniso_label
_atom_site_aniso_U_11
_atom_site_aniso_U_22
_atom_site_aniso_U_33
_atom_site_aniso_U_23
_atom_site_aniso_U_13
_atom_site_aniso_U_12
Mo1 0.02363(12) 0.02621(12) 0.02244(11) -0.00064(9) 0.00012(8) -0.00095(10)
Mo2 0.03836(15) 0.02600(13) 0.02990(12) -0.00068(10) -0.00732(10) -0.00045(11)
N11 0.0285(13) 0.0253(12) 0.0306(11) -0.0008(9) 0.0024(10) 0.0010(10)
N12 0.0348(14) 0.0363(14) 0.0305(12) 0.0003(10) -0.0051(10) -0.0045(11)
N21 0.0448(16) 0.0349(14) 0.0360(13) -0.0043(10) -0.0077(11) 0.0032(12)
N22 0.0501(17) 0.0388(15) 0.0428(14) -0.0063(11) -0.0093(13) 0.0106(13)
P11 0.0404(4) 0.0318(4) 0.0316(4) 0.0023(3) -0.0026(3) -0.0079(3)
P12 0.0291(4) 0.0341(4) 0.0391(4) -0.0037(3) 0.0028(3) 0.0046(3)
P13 0.0361(4) 0.0388(4) 0.0278(4) 0.0041(3) -0.0031(3) 0.0016(3)
P14 0.0297(4) 0.0396(4) 0.0387(4) -0.0085(3) 0.0078(3) -0.0006(3)
P21 0.0587(6) 0.0330(4) 0.0349(4) -0.0041(3) -0.0065(4) -0.0043(4)
P22 0.0505(5) 0.0486(5) 0.0388(4) 0.0056(4) 0.0017(4) -0.0037(4)
P23 0.0635(6) 0.0325(4) 0.0509(5) -0.0013(4) -0.0147(4) 0.0094(4)
P24 0.0456(5) 0.0548(6) 0.0456(5) -0.0019(4) -0.0040(4) -0.0151(4)
O 0.077(2) 0.084(2) 0.0619(18) -0.0052(16) 0.0110(15) -0.0180(18)
C11 0.0263(14) 0.0287(14) 0.0301(14) 0.0009(11) 0.0028(11) 0.0010(11)
C12 0.0274(15) 0.0381(16) 0.0375(15) -0.0092(12) 0.0007(12) 0.0004(13)
C13 0.0400(19) 0.056(2) 0.0408(17) -0.0064(15) -0.0070(14) -0.0042(16)
C14 0.0392(19) 0.068(2) 0.055(2) -0.0203(19) -0.0138(16) -0.0074(18)
C15 0.039(2) 0.049(2) 0.076(3) -0.0203(19) -0.0055(18) -0.0117(16)
C16 0.0413(19) 0.0369(18) 0.066(2) -0.0063(15) -0.0028(16) -0.0065(15)
C17 0.0268(15) 0.0314(15) 0.0445(16) -0.0090(12) 0.0004(13) 0.0007(12)
C18 0.0331(16) 0.0269(15) 0.0408(16) 0.0029(12) 0.0015(13) -0.0002(12)
C21 0.0395(17) 0.0309(15) 0.0346(15) -0.0042(12) -0.0030(13) 0.0024(13)
C22 0.0367(17) 0.0466(19) 0.0397(16) 0.0017(14) -0.0024(14) 0.0107(15)
C23 0.055(2) 0.059(2) 0.053(2) -0.0004(17) -0.0088(17) 0.0225(19)
C24 0.058(2) 0.085(3) 0.054(2) 0.008(2) -0.0153(19) 0.027(2)
C25 0.065(3) 0.096(3) 0.050(2) -0.006(2) -0.0254(19) 0.013(2)
C26 0.065(3) 0.071(3) 0.0454(19) -0.0136(18) -0.0173(18) 0.005(2)
C27 0.0429(19) 0.050(2) 0.0348(15) -0.0031(14) -0.0066(14) 0.0034(15)
C28 0.061(2) 0.0330(17) 0.0401(17) -0.0095(13) -0.0126(15) 0.0062(15)
C111 0.049(2) 0.051(2) 0.076(3) 0.0087(18) 0.0187(19) -0.0146(18)
C112 0.061(2) 0.0289(17) 0.068(2) 0.0003(15) -0.0003(18) -0.0048(16)
C113 0.092(3) 0.058(2) 0.046(2) 0.0228(17) -0.025(2) -0.032(2)
C121 0.0376(19) 0.051(2) 0.069(2) 0.0082(17) -0.0037(17) 0.0079(16)
C122 0.058(2) 0.059(2) 0.063(2) -0.0262(18) 0.0091(18) 0.0121(19)
C123 0.0368(18) 0.055(2) 0.0511(19) 0.0031(16) 0.0116(15) 0.0007(16)
C131 0.067(3) 0.050(2) 0.052(2) 0.0202(16) -0.0091(18) -0.0100(18)
C132 0.046(2) 0.070(3) 0.0484(19) 0.0094(17) -0.0158(16) 0.0127(18)
C133 0.064(2) 0.069(2) 0.0299(16) -0.0025(16) -0.0022(15) 0.0065(19)
C141 0.0302(19) 0.069(3) 0.094(3) -0.016(2) 0.0087(19) -0.0010(18)
C142 0.064(3) 0.039(2) 0.097(3) -0.014(2) 0.024(2) 0.0017(18)
C143 0.074(3) 0.093(3) 0.0390(19) -0.019(2) 0.0141(18) 0.013(2)
C211 0.086(3) 0.062(3) 0.057(2) -0.0095(19) -0.008(2) -0.034(2)
C212 0.083(3) 0.065(3) 0.0371(18) -0.0097(17) -0.0005(18) -0.010(2)
C213 0.116(4) 0.046(2) 0.061(2) -0.0125(18) -0.013(2) 0.022(2)
C221 0.100(4) 0.095(3) 0.047(2) -0.007(2) 0.018(2) -0.005(3)
C222 0.094(3) 0.052(2) 0.054(2) 0.0201(18) -0.002(2) -0.016(2)
C223 0.058(3) 0.095(4) 0.092(3) 0.018(3) 0.010(2) -0.015(2)
C231 0.074(3) 0.071(3) 0.118(4) 0.006(3) -0.002(3) 0.035(3)
C232 0.131(4) 0.042(2) 0.072(3) -0.0199(19) -0.029(3) 0.021(2)
C233 0.103(3) 0.040(2) 0.075(3) 0.0162(19) -0.022(2) 0.001(2)
C241 0.068(3) 0.077(3) 0.083(3) -0.008(2) -0.009(2) -0.036(2)
C242 0.097(4) 0.088(3) 0.057(2) 0.020(2) 0.002(2) -0.035(3)
C243 0.051(2) 0.096(4) 0.084(3) -0.018(3) 0.004(2) -0.002(2)

loop_
_atom_type_symbol
_atom_type_description
_atom_type_scat_dispersion_real
_atom_type_scat_dispersion_imag
_atom_type_scat_source
C C 0.0033 0.0016 'International Tables Vol C Tables 4.2.6.8 and 6.1.1.4'
H H 0.0000 0.0000 'International Tables Vol C Tables 4.2.6.8 and 6.1.1.4'
N N 0.0061 0.0033 'International Tables Vol C Tables 4.2.6.8 and 6.1.1.4'
P P 0.1023 0.0942 'International Tables Vol C Tables 4.2.6.8 and 6.1.1.4'
Mo Mo -1.6832 0.6857 'International Tables Vol C Tables 4.2.6.8 and 6.1.1.4'
O O 0.0106 0.0060 'International Tables Vol C Tables 4.2.6.8 and 6.1.1.4'

loop_
_geom_angle_atom_site_label_1
_geom_angle_atom_site_label_2
_geom_angle_atom_site_label_3
_geom_angle
H1 Mo1 C11 156.0(10)
H1 Mo1 N11 164.5(10)
C11 Mo1 N11 39.37(9)
H1 Mo1 P11 63.8(10)
C11 Mo1 P11 92.25(8)
N11 Mo1 P11 131.61(6)
H1 Mo1 P12 94.9(10)
C11 Mo1 P12 86.92(8)
N11 Mo1 P12 86.28(6)
P11 Mo1 P12 90.77(3)
H1 Mo1 P14 92.4(10)
C11 Mo1 P14 86.29(8)
N11 Mo1 P14 86.72(6)
P11 Mo1 P14 92.25(3)
P12 Mo1 P14 172.67(3)
H1 Mo1 P13 71.1(10)
C11 Mo1 P13 132.84(8)
N11 Mo1 P13 93.47(6)
P11 Mo1 P13 134.91(3)
P12 Mo1 P13 91.41(3)
P14 Mo1 P13 91.19(3)
H1 Mo1 H1 0(2)
C11 Mo1 H1 156.0(10)
N11 Mo1 H1 164.5(10)
P11 Mo1 H1 63.8(10)
P12 Mo1 H1 94.9(10)
P14 Mo1 H1 92.4(10)
P13 Mo1 H1 71.1(10)
H2 Mo2 C21 156.7(9)
H2 Mo2 N21 163.6(9)
C21 Mo2 N21 39.54(10)
H2 Mo2 P21 64.9(9)
C21 Mo2 P21 92.06(8)
N21 Mo2 P21 131.46(7)
H2 Mo2 P24 93.8(9)
C21 Mo2 P24 90.13(9)
N21 Mo2 P24 86.68(8)
P21 Mo2 P24 91.05(3)
H2 Mo2 P23 70.5(9)
C21 Mo2 P23 132.41(8)
N21 Mo2 P23 93.14(7)
P21 Mo2 P23 135.40(3)
P24 Mo2 P23 91.88(4)
H2 Mo2 P22 92.5(9)
C21 Mo2 P22 83.41(9)
N21 Mo2 P22 87.85(8)
P21 Mo2 P22 89.93(3)
P24 Mo2 P22 173.49(3)
P23 Mo2 P22 91.94(3)
H2 Mo2 H2 0(3)
C21 Mo2 H2 156.7(9)
N21 Mo2 H2 163.6(9)
P21 Mo2 H2 64.9(9)
P24 Mo2 H2 93.8(9)
P23 Mo2 H2 70.5(9)
P22 Mo2 H2 92.5(9)
C18 N11 C11 121.2(2)
C18 N11 Mo1 169.9(2)
C11 N11 Mo1 68.89(14)
C11 N12 C12 116.5(2)
C28 N21 C21 120.9(3)
C28 N21 Mo2 170.4(2)
C21 N21 Mo2 68.68(15)
C21 N22 C22 116.0(3)
C113 P11 C111 101.14(19)
C113 P11 C112 100.65(18)
C111 P11 C112 97.12(17)
C113 P11 Mo1 115.64(12)
C111 P11 Mo1 119.28(13)
C112 P11 Mo1 119.40(12)
C122 P12 C123 99.50(17)
C122 P12 C121 99.72(18)
C123 P12 C121 99.27(16)
C122 P12 Mo1 123.36(12)
C123 P12 Mo1 114.63(11)
C121 P12 Mo1 116.40(12)
C133 P13 C132 98.06(17)
C133 P13 C131 101.52(18)
C132 P13 C131 101.03(18)
C133 P13 Mo1 120.63(12)
C132 P13 Mo1 118.70(12)
C131 P13 Mo1 113.63(11)
C143 P14 C142 98.4(2)
C143 P14 C141 100.5(2)
C142 P14 C141 100.31(19)
C143 P14 Mo1 114.30(14)
C142 P14 Mo1 115.57(13)
C141 P14 Mo1 123.79(13)
C213 P21 C211 103.1(2)
C213 P21 C212 100.3(2)
C211 P21 C212 96.46(18)
C213 P21 Mo2 116.21(13)
C211 P21 Mo2 117.48(14)
C212 P21 Mo2 119.84(13)
C221 P22 C223 100.4(2)
C221 P22 C222 98.5(2)
C223 P22 C222 99.3(2)
C221 P22 Mo2 114.56(16)
C223 P22 Mo2 124.25(15)
C222 P22 Mo2 115.67(14)
C232 P23 C233 101.4(2)
C232 P23 C231 100.8(2)
C233 P23 C231 97.7(2)
C232 P23 Mo2 114.91(14)
C233 P23 Mo2 119.46(15)
C231 P23 Mo2 119.15(16)
C243 P24 C241 98.7(2)
C243 P24 C242 100.1(2)
C241 P24 C242 99.6(2)
C243 P24 Mo2 115.06(16)
C241 P24 Mo2 115.03(15)
C242 P24 Mo2 124.26(15)
H4 O H3 103(5)
H4 O H3 103(5)
H3 O H4 103(5)
H3 O H4 103(5)
N12 C11 N11 123.7(2)
N12 C11 Mo1 164.5(2)
N11 C11 Mo1 71.73(14)
C13 C12 N12 119.7(3)
C13 C12 C17 118.5(3)
N12 C12 C17 121.8(2)
C14 C13 C12 120.4(3)
C14 C13 H13A 119.8
C12 C13 H13A 119.8
C15 C14 C13 120.8(3)
C15 C14 H14A 119.6
C13 C14 H14A 119.6
C16 C15 C14 120.0(3)
C16 C15 H15A 120.0
C14 C15 H15A 120.0
C15 C16 C17 120.8(3)
C15 C16 H16A 119.6
C17 C16 H16A 119.6
C16 C17 C12 119.5(3)
C16 C17 C18 123.5(3)
C12 C17 C18 117.0(3)
N11 C18 C17 119.8(3)
N11 C18 H18A 120.1
C17 C18 H18A 120.1
N22 C21 N21 124.3(3)
N22 C21 Mo2 163.5(2)
N21 C21 Mo2 71.78(15)
C23 C22 C27 118.8(3)
C23 C22 N22 119.3(3)
C27 C22 N22 121.9(3)
C24 C23 C22 120.9(4)
C24 C23 H23A 119.6
C22 C23 H23A 119.6
C25 C24 C23 120.4(3)
C25 C24 H24A 119.8
C23 C24 H24A 119.8
C26 C25 C24 120.2(3)
C26 C25 H25A 119.9
C24 C25 H25A 119.9
C25 C26 C27 120.3(4)
C25 C26 H26A 119.9
C27 C26 H26A 119.9
C26 C27 C22 119.5(3)
C26 C27 C28 122.9(3)
C22 C27 C28 117.6(3)
N21 C28 C27 119.2(3)
N21 C28 H28A 120.4
C27 C28 H28A 120.4
P11 C111 H11B 109.5
P11 C111 H11C 109.5
H11B C111 H11C 109.5
P11 C111 H11D 109.5
H11B C111 H11D 109.5
H11C C111 H11D 109.5
P11 C112 H11E 109.5
P11 C112 H11F 109.5
H11E C112 H11F 109.5
P11 C112 H11G 109.5
H11E C112 H11G 109.5
H11F C112 H11G 109.5
P11 C113 H11H 109.5
P11 C113 H11I 109.5
H11H C113 H11I 109.5
P11 C113 H11J 109.5
H11H C113 H11J 109.5
H11I C113 H11J 109.5
P12 C121 H12B 109.5
P12 C121 H12C 109.5
H12B C121 H12C 109.5
P12 C121 H12D 109.5
H12B C121 H12D 109.5
H12C C121 H12D 109.5
P12 C122 H12E 109.5
P12 C122 H12F 109.5
H12E C122 H12F 109.5
P12 C122 H12G 109.5
H12E C122 H12G 109.5
H12F C122 H12G 109.5
P12 C123 H12H 109.5
P12 C123 H12I 109.5
H12H C123 H12I 109.5
P12 C123 H12J 109.5
H12H C123 H12J 109.5
H12I C123 H12J 109.5
P13 C131 H13B 109.5
P13 C131 H13C 109.5
H13B C131 H13C 109.5
P13 C131 H13D 109.5
H13B C131 H13D 109.5
H13C C131 H13D 109.5
P13 C132 H13E 109.5
P13 C132 H13F 109.5
H13E C132 H13F 109.5
P13 C132 H13G 109.5
H13E C132 H13G 109.5
H13F C132 H13G 109.5
P13 C133 H13H 109.5
P13 C133 H13I 109.5
H13H C133 H13I 109.5
P13 C133 H13J 109.5
H13H C133 H13J 109.5
H13I C133 H13J 109.5
P14 C141 H14B 109.5
P14 C141 H14C 109.5
H14B C141 H14C 109.5
P14 C141 H14D 109.5
H14B C141 H14D 109.5
H14C C141 H14D 109.5
P14 C142 H14E 109.5
P14 C142 H14F 109.5
H14E C142 H14F 109.5
P14 C142 H14G 109.5
H14E C142 H14G 109.5
H14F C142 H14G 109.5
P14 C143 H14H 109.5
P14 C143 H14I 109.5
H14H C143 H14I 109.5
P14 C143 H14J 109.5
H14H C143 H14J 109.5
H14I C143 H14J 109.5
P21 C211 H21B 109.5
P21 C211 H21C 109.5
H21B C211 H21C 109.5
P21 C211 H21D 109.5
H21B C211 H21D 109.5
H21C C211 H21D 109.5
P21 C212 H21E 109.5
P21 C212 H21F 109.5
H21E C212 H21F 109.5
P21 C212 H21G 109.5
H21E C212 H21G 109.5
H21F C212 H21G 109.5
P21 C213 H21H 109.5
P21 C213 H21I 109.5
H21H C213 H21I 109.5
P21 C213 H21J 109.5
H21H C213 H21J 109.5
H21I C213 H21J 109.5
P22 C221 H22B 109.5
P22 C221 H22C 109.5
H22B C221 H22C 109.5
P22 C221 H22D 109.5
H22B C221 H22D 109.5
H22C C221 H22D 109.5
P22 C222 H22E 109.5
P22 C222 H22F 109.5
H22E C222 H22F 109.5
P22 C222 H22G 109.5
H22E C222 H22G 109.5
H22F C222 H22G 109.5
P22 C223 H22H 109.5
P22 C223 H22I 109.5
H22H C223 H22I 109.5
P22 C223 H22J 109.5
H22H C223 H22J 109.5
H22I C223 H22J 109.5
P23 C231 H23B 109.5
P23 C231 H23C 109.5
H23B C231 H23C 109.5
P23 C231 H23D 109.5
H23B C231 H23D 109.5
H23C C231 H23D 109.5
P23 C232 H23E 109.5
P23 C232 H23F 109.5
H23E C232 H23F 109.5
P23 C232 H23G 109.5
H23E C232 H23G 109.5
H23F C232 H23G 109.5
P23 C233 H23H 109.5
P23 C233 H23I 109.5
H23H C233 H23I 109.5
P23 C233 H23J 109.5
H23H C233 H23J 109.5
H23I C233 H23J 109.5
P24 C241 H24B 109.5
P24 C241 H24C 109.5
H24B C241 H24C 109.5
P24 C241 H24D 109.5
H24B C241 H24D 109.5
H24C C241 H24D 109.5
P24 C242 H24E 109.5
P24 C242 H24F 109.5
H24E C242 H24F 109.5
P24 C242 H24G 109.5
H24E C242 H24G 109.5
H24F C242 H24G 109.5
P24 C243 H24H 109.5
P24 C243 H24I 109.5
H24H C243 H24I 109.5
P24 C243 H24J 109.5
H24H C243 H24J 109.5
H24I C243 H24J 109.5

loop_
_geom_bond_atom_site_label_1
_geom_bond_atom_site_label_2
_geom_bond_distance
Mo1 H1 1.75(3)
Mo1 C11 2.056(3)
Mo1 N11 2.092(2)
Mo1 P11 2.4356(8)
Mo1 P12 2.4549(8)
Mo1 P14 2.4671(8)
Mo1 P13 2.4694(7)
Mo1 H1 1.75(3)
Mo2 H2 1.78(3)
Mo2 C21 2.055(3)
Mo2 N21 2.095(2)
Mo2 P21 2.4351(8)
Mo2 P24 2.4570(10)
Mo2 P23 2.4600(9)
Mo2 P22 2.4646(9)
Mo2 H2 1.78(3)
N11 C18 1.308(3)
N11 C11 1.398(3)
N12 C11 1.326(3)
N12 C12 1.408(4)
N21 C28 1.311(4)
N21 C21 1.404(4)
N22 C21 1.318(4)
N22 C22 1.410(4)
P11 C113 1.827(3)
P11 C111 1.829(3)
P11 C112 1.837(3)
P12 C122 1.829(3)
P12 C123 1.836(3)
P12 C121 1.839(3)
P13 C133 1.826(3)
P13 C132 1.834(3)
P13 C131 1.834(3)
P14 C143 1.820(3)
P14 C142 1.823(4)
P14 C141 1.832(3)
P21 C213 1.818(4)
P21 C211 1.831(4)
P21 C212 1.831(3)
P22 C221 1.834(4)
P22 C223 1.835(4)
P22 C222 1.836(4)
P23 C232 1.824(4)
P23 C233 1.829(4)
P23 C231 1.833(5)
P24 C243 1.832(4)
P24 C241 1.840(4)
P24 C242 1.847(4)
O H4 0.89(3)
O H3 0.90(3)
O H3 0.90(3)
O H4 0.89(3)
C12 C13 1.397(4)
C12 C17 1.417(4)
C13 C14 1.389(5)
C13 H13A 0.9400
C14 C15 1.374(5)
C14 H14A 0.9400
C15 C16 1.373(5)
C15 H15A 0.9400
C16 C17 1.399(4)
C16 H16A 0.9400
C17 C18 1.435(4)
C18 H18A 0.9400
C22 C23 1.395(4)
C22 C27 1.408(4)
C23 C24 1.381(5)
C23 H23A 0.9400
C24 C25 1.380(6)
C24 H24A 0.9400
C25 C26 1.379(5)
C25 H25A 0.9400
C26 C27 1.407(4)
C26 H26A 0.9400
C27 C28 1.434(4)
C28 H28A 0.9400
C111 H11B 0.9700
C111 H11C 0.9700
C111 H11D 0.9700
C112 H11E 0.9700
C112 H11F 0.9700
C112 H11G 0.9700
C113 H11H 0.9700
C113 H11I 0.9700
C113 H11J 0.9700
C121 H12B 0.9700
C121 H12C 0.9700
C121 H12D 0.9700
C122 H12E 0.9700
C122 H12F 0.9700
C122 H12G 0.9700
C123 H12H 0.9700
C123 H12I 0.9700
C123 H12J 0.9700
C131 H13B 0.9700
C131 H13C 0.9700
C131 H13D 0.9700
C132 H13E 0.9700
C132 H13F 0.9700
C132 H13G 0.9700
C133 H13H 0.9700
C133 H13I 0.9700
C133 H13J 0.9700
C141 H14B 0.9700
C141 H14C 0.9700
C141 H14D 0.9700
C142 H14E 0.9700
C142 H14F 0.9700
C142 H14G 0.9700
C143 H14H 0.9700
C143 H14I 0.9700
C143 H14J 0.9700
C211 H21B 0.9700
C211 H21C 0.9700
C211 H21D 0.9700
C212 H21E 0.9700
C212 H21F 0.9700
C212 H21G 0.9700
C213 H21H 0.9700
C213 H21I 0.9700
C213 H21J 0.9700
C221 H22B 0.9700
C221 H22C 0.9700
C221 H22D 0.9700
C222 H22E 0.9700
C222 H22F 0.9700
C222 H22G 0.9700
C223 H22H 0.9700
C223 H22I 0.9700
C223 H22J 0.9700
C231 H23B 0.9700
C231 H23C 0.9700
C231 H23D 0.9700
C232 H23E 0.9700
C232 H23F 0.9700
C232 H23G 0.9700
C233 H23H 0.9700
C233 H23I 0.9700
C233 H23J 0.9700
C241 H24B 0.9700
C241 H24C 0.9700
C241 H24D 0.9700
C242 H24E 0.9700
C242 H24F 0.9700
C242 H24G 0.9700
C243 H24H 0.9700
C243 H24I 0.9700
C243 H24J 0.9700

loop_
_geom_hbond_atom_site_label_D
_geom_hbond_atom_site_label_H
_geom_hbond_atom_site_label_A
_geom_hbond_distance_DH
_geom_hbond_distance_HA
_geom_hbond_distance_DA
_geom_hbond_angle_DHA
O H3 N12 0.90(3) 2.05(3) 2.940(4) 169(5)
